data_1553532
loop_
_publ_author_name
'An, Zhenyu'
'She, Yue'
'Yang, Xiaodong'
'Pang, Xiaobo'
'Yan, Rulong'

_publ_section_title
;
 Metal-free synthesis of 3-methylthiofurans from homopropargylic alcohols
 and DMSO via a tandem sulfenylation/cyclization reaction in a one-pot
 manner
;
_journal_issue 12
_journal_name_full 'Organic Chemistry Frontiers'
_journal_page_first 1746
_journal_paper_doi 10.1039/C6QO00462H
_journal_volume 3
_journal_year 2016
_chemical_formula_moiety 'C18 H16 O S'
_chemical_formula_sum 'C18 H16 O S'
_chemical_formula_weight 280.37
_space_group_crystal_system orthorhombic
_space_group_IT_number 61
_space_group_name_Hall '-P 2ac 2ab'
_space_group_name_H-M_alt 'P b c a'
_atom_sites_solution_hydrogens geom
_atom_sites_solution_primary direct
_atom_sites_solution_secondary difmap
_audit_creation_date 2016-06-20
_audit_creation_method
;
Olex2 1.2
(compiled 2016.02.19 svn.r3266 for OlexSys, GUI svn.r5155)
;
_audit_update_record
;
2016-08-11 deposited with the CCDC.
2016-09-27 downloaded from the CCDC.
;
_cell_angle_alpha 90.00
_cell_angle_beta 90.00
_cell_angle_gamma 90.00
_cell_formula_units_Z 8
_cell_length_a 11.1348(9)
_cell_length_b 10.8734(10)
_cell_length_c 24.741(2)
_cell_measurement_reflns_used 695
_cell_measurement_temperature 293.26(10)
_cell_measurement_theta_max 18.5780
_cell_measurement_theta_min 3.6550
_cell_volume 2995.5(4)
_computing_cell_refinement
;
CrysAlisPro, Agilent Technologies,
Version 1.171.37.33 (release 27-03-2014 CrysAlis171 .NET)
(compiled Mar 27 2014,17:12:48)
;
_computing_data_collection
;
CrysAlisPro, Agilent Technologies,
Version 1.171.37.33 (release 27-03-2014 CrysAlis171 .NET)
(compiled Mar 27 2014,17:12:48)
;
_computing_data_reduction
;
CrysAlisPro, Agilent Technologies,
Version 1.171.37.33 (release 27-03-2014 CrysAlis171 .NET)
(compiled Mar 27 2014,17:12:48)
;
_computing_molecular_graphics 'Olex2 (Dolomanov et al., 2009)'
_computing_publication_material 'Olex2 (Dolomanov et al., 2009)'
_computing_structure_refinement 'ShelXL (Sheldrick, 2015)'
_computing_structure_solution 'ShelXS (Sheldrick, 2008)'
_diffrn_ambient_environment air
_diffrn_ambient_temperature 293.26(10)
_diffrn_detector 'CCD plate'
_diffrn_detector_area_resol_mean 16.0733
_diffrn_detector_type Eos
_diffrn_measured_fraction_theta_full 0.998
_diffrn_measured_fraction_theta_max 0.998
_diffrn_measurement_details
;
#__ type_ start__ end____ width___ exp.time_
  1 omega  -17.00  101.65   1.0500   10.0000
omega____ theta____ kappa____ phi______ frames
    -       27.0108   38.0000   60.0000 113

#__ type_ start__ end____ width___ exp.time_
  2 omega   -1.00   44.15   1.0500   10.0000
omega____ theta____ kappa____ phi______ frames
    -       27.0108  -38.0000   90.0000 43
;
_diffrn_measurement_device 'four-circle diffractometer'
_diffrn_measurement_device_type 'SuperNova, Dual, Cu at zero, Eos'
_diffrn_measurement_method '\w scans'
_diffrn_orient_matrix_UB_11 -0.0476993000
_diffrn_orient_matrix_UB_12 0.0398776000
_diffrn_orient_matrix_UB_13 0.0073662000
_diffrn_orient_matrix_UB_21 0.0045071000
_diffrn_orient_matrix_UB_22 -0.0203346000
_diffrn_orient_matrix_UB_23 0.0271553000
_diffrn_orient_matrix_UB_31 0.0420142000
_diffrn_orient_matrix_UB_32 0.0474469000
_diffrn_orient_matrix_UB_33 0.0054519000
_diffrn_radiation_monochromator mirror
_diffrn_radiation_probe x-ray
_diffrn_radiation_type MoK\a
_diffrn_radiation_wavelength 0.71073
_diffrn_reflns_av_R_equivalents 0.1007
_diffrn_reflns_av_unetI/netI 0.1408
_diffrn_reflns_limit_h_max 13
_diffrn_reflns_limit_h_min -6
_diffrn_reflns_limit_k_max 5
_diffrn_reflns_limit_k_min -13
_diffrn_reflns_limit_l_max 20
_diffrn_reflns_limit_l_min -30
_diffrn_reflns_number 6738
_diffrn_reflns_theta_full 25.50
_diffrn_reflns_theta_max 26.02
_diffrn_reflns_theta_min 3.60
_diffrn_source 'SuperNova (Mo) X-ray Source'
_exptl_absorpt_coefficient_mu 0.209
_exptl_absorpt_correction_T_max 1.00000
_exptl_absorpt_correction_T_min 0.31461
_exptl_absorpt_correction_type multi-scan
_exptl_absorpt_process_details
;
CrysAlisPro, Agilent Technologies,
Version 1.171.37.33 (release 27-03-2014 CrysAlis171 .NET)
(compiled Mar 27 2014,17:12:48)
Empirical absorption correction using spherical harmonics,
 implemented in SCALE3 ABSPACK scaling algorithm.
;
_exptl_crystal_colour 'clear light colourless'
_exptl_crystal_colour_lustre clear
_exptl_crystal_colour_modifier light
_exptl_crystal_colour_primary colourless
_exptl_crystal_density_diffrn 1.243
_exptl_crystal_density_method 'not measured'
_exptl_crystal_description block
_exptl_crystal_F_000 1184
_exptl_crystal_size_max 0.21
_exptl_crystal_size_mid 0.15
_exptl_crystal_size_min 0.14
_refine_diff_density_max 0.212
_refine_diff_density_min -0.230
_refine_diff_density_rms 0.045
_refine_ls_extinction_method none
_refine_ls_goodness_of_fit_ref 0.926
_refine_ls_hydrogen_treatment constr
_refine_ls_matrix_type full
_refine_ls_number_parameters 183
_refine_ls_number_reflns 2946
_refine_ls_number_restraints 0
_refine_ls_restrained_S_all 0.926
_refine_ls_R_factor_all 0.2039
_refine_ls_R_factor_gt 0.0674
_refine_ls_shift/su_max 0.000
_refine_ls_shift/su_mean 0.000
_refine_ls_structure_factor_coef Fsqd
_refine_ls_weighting_details 'calc w=1/[\s^2^(Fo^2^)+(0.0463P)^2^+0.0000P] where P=(Fo^2^+2Fc^2^)/3'
_refine_ls_weighting_scheme calc
_refine_ls_wR_factor_gt 0.1267
_refine_ls_wR_factor_ref 0.1889
_reflns_number_gt 1023
_reflns_number_total 2946
_reflns_threshold_expression >2sigma(I)
_cod_data_source_file c6qo00462h2.cif
_cod_data_source_block anzhy_0617
_cod_database_code 1553532
_reflns_odcompleteness_completeness 99.57
_reflns_odcompleteness_iscentric 1
_reflns_odcompleteness_theta 26.32
_olex2_refinement_description
;
1. Fixed Uiso
 At 1.2 times of:
  All C(H) groups
 At 1.5 times of:
  All C(H,H,H) groups
2.a Aromatic/amide H refined with riding coordinates:
 C8(H8), C10(H10), C11(H11), C12(H12), C14(H14), C15(H15), C16(H16), C17(H17),
 C18(H18), C20(H20)
2.b Idealised Me refined as rotating group:
 C13(H13A,H13B,H13C), C19(H19A,H19B,H19C)
;
_olex2_date_sample_data_collection 2016-06-17
_olex2_submission_special_instructions 'No special instructions were received'

loop_
_space_group_symop_id
_space_group_symop_operation_xyz
1 'x, y, z'
2 '-x+1/2, -y, z+1/2'
3 'x+1/2, -y+1/2, -z'
4 '-x, y+1/2, -z+1/2'
5 '-x, -y, -z'
6 'x-1/2, y, -z-1/2'
7 '-x-1/2, y-1/2, z'
8 'x, -y-1/2, z-1/2'

loop_
_atom_site_label
_atom_site_type_symbol
_atom_site_fract_x
_atom_site_fract_y
_atom_site_fract_z
_atom_site_U_iso_or_equiv
_atom_site_adp_type
_atom_site_occupancy
_atom_site_calc_flag
_atom_site_refinement_flags_posn
S1 S 0.33111(11) 0.05459(14) 0.34597(6) 0.0872(6) Uani 1 d .
O2 O -0.0034(3) -0.0121(3) 0.38708(12) 0.0654(9) Uani 1 d .
C3 C -0.0918(4) -0.1777(4) 0.33634(19) 0.0621(13) Uani 1 d .
C4 C 0.0110(5) -0.1009(4) 0.34812(19) 0.0620(13) Uani 1 d .
C5 C 0.1037(4) 0.0518(4) 0.39169(18) 0.0569(12) Uani 1 d .
C6 C 0.1057(4) 0.1485(4) 0.43175(19) 0.0590(12) Uani 1 d .
C7 C 0.1835(4) 0.0030(4) 0.35504(18) 0.0588(12) Uani 1 d .
C8 C -0.0861(5) -0.2694(5) 0.2979(2) 0.0751(15) Uani 1 d .
H8 H -0.0144 -0.2815 0.2794 0.090 Uiso 1 calc R
C9 C 0.1100(5) 0.3376(5) 0.5101(2) 0.0700(14) Uani 1 d .
C10 C 0.1969(4) 0.3287(5) 0.4711(2) 0.0815(16) Uani 1 d .
H10 H 0.2589 0.3859 0.4704 0.098 Uiso 1 calc R
C11 C 0.1228(5) -0.0931(4) 0.32808(19) 0.0710(14) Uani 1 d .
H11 H 0.1548 -0.1427 0.3010 0.085 Uiso 1 calc R
C12 C -0.2966(5) -0.2380(5) 0.3516(3) 0.0943(19) Uani 1 d .
H12 H -0.3686 -0.2265 0.3701 0.113 Uiso 1 calc R
C13 C 0.1134(5) 0.4396(4) 0.5517(2) 0.0921(17) Uani 1 d .
H13A H 0.1567 0.4121 0.5831 0.138 Uiso 1 calc GR
H13B H 0.0329 0.4612 0.5619 0.138 Uiso 1 calc GR
H13C H 0.1529 0.5102 0.5367 0.138 Uiso 1 calc GR
C14 C -0.1990(5) -0.1636(4) 0.3636(2) 0.0823(16) Uani 1 d .
H14 H -0.2059 -0.1036 0.3902 0.099 Uiso 1 calc R
C15 C -0.1824(6) -0.3432(5) 0.2861(2) 0.0912(18) Uani 1 d .
H15 H -0.1758 -0.4038 0.2597 0.109 Uiso 1 calc R
C16 C 0.0187(5) 0.1581(5) 0.4712(2) 0.0886(17) Uani 1 d .
H16 H -0.0431 0.1006 0.4724 0.106 Uiso 1 calc R
C17 C 0.1941(4) 0.2364(5) 0.4326(2) 0.0820(16) Uani 1 d .
H17 H 0.2541 0.2337 0.4065 0.098 Uiso 1 calc R
C18 C 0.0215(5) 0.2503(5) 0.5086(2) 0.0947(18) Uani 1 d .
H18 H -0.0394 0.2540 0.5343 0.114 Uiso 1 calc R
C19 C 0.3985(5) -0.0715(5) 0.3142(3) 0.129(2) Uani 1 d .
H19A H 0.3608 -0.0853 0.2798 0.194 Uiso 1 calc GR
H19B H 0.3891 -0.1432 0.3364 0.194 Uiso 1 calc GR
H19C H 0.4824 -0.0552 0.3089 0.194 Uiso 1 calc GR
C20 C -0.2886(6) -0.3274(5) 0.3134(3) 0.0941(19) Uani 1 d .
H20 H -0.3544 -0.3772 0.3058 0.113 Uiso 1 calc R

loop_
_atom_site_aniso_label
_atom_site_aniso_U_11
_atom_site_aniso_U_22
_atom_site_aniso_U_33
_atom_site_aniso_U_23
_atom_site_aniso_U_13
_atom_site_aniso_U_12
S1 0.0756(10) 0.1036(12) 0.0825(11) -0.0089(10) 0.0088(8) -0.0068(8)
O2 0.071(2) 0.068(2) 0.058(2) -0.001(2) 0.0001(17) 0.0001(17)
C3 0.074(4) 0.061(3) 0.052(3) 0.005(3) -0.007(3) -0.005(3)
C4 0.078(4) 0.062(3) 0.045(3) 0.004(3) -0.005(3) 0.010(3)
C5 0.058(3) 0.070(3) 0.043(3) 0.010(3) -0.010(2) -0.006(3)
C6 0.066(3) 0.064(3) 0.046(3) 0.001(3) -0.009(3) -0.006(3)
C7 0.069(3) 0.062(3) 0.045(3) 0.008(3) 0.002(3) 0.002(2)
C8 0.095(4) 0.076(3) 0.055(3) -0.006(3) -0.013(3) -0.007(3)
C9 0.078(3) 0.079(4) 0.054(3) 0.002(3) -0.011(3) -0.004(3)
C10 0.074(4) 0.095(4) 0.075(4) -0.001(4) -0.005(3) -0.024(3)
C11 0.092(4) 0.070(3) 0.051(3) -0.005(3) -0.002(3) 0.000(3)
C12 0.086(4) 0.083(4) 0.115(5) -0.002(4) 0.003(4) -0.010(3)
C13 0.117(4) 0.089(4) 0.070(4) -0.022(4) -0.006(3) -0.008(3)
C14 0.087(4) 0.067(3) 0.093(4) -0.014(3) 0.001(3) -0.010(3)
C15 0.115(5) 0.082(4) 0.076(4) -0.013(4) -0.028(4) -0.006(4)
C16 0.092(4) 0.085(4) 0.088(4) -0.020(4) 0.025(4) -0.024(3)
C17 0.084(4) 0.094(4) 0.068(4) -0.021(4) 0.005(3) -0.015(3)
C18 0.098(4) 0.096(4) 0.090(4) -0.021(4) 0.030(4) -0.018(3)
C19 0.101(4) 0.124(5) 0.163(6) -0.024(5) 0.056(4) 0.001(4)
C20 0.094(5) 0.084(4) 0.104(5) 0.000(4) -0.032(4) -0.016(3)

loop_
_atom_type_symbol
_atom_type_description
_atom_type_scat_dispersion_real
_atom_type_scat_dispersion_imag
_atom_type_scat_source
C C 0.0033 0.0016 'International Tables Vol C Tables 4.2.6.8 and 6.1.1.4'
H H 0.0000 0.0000 'International Tables Vol C Tables 4.2.6.8 and 6.1.1.4'
O O 0.0106 0.0060 'International Tables Vol C Tables 4.2.6.8 and 6.1.1.4'
S S 0.1246 0.1234 'International Tables Vol C Tables 4.2.6.8 and 6.1.1.4'

loop_
_geom_angle_atom_site_label_1
_geom_angle_atom_site_label_2
_geom_angle_atom_site_label_3
_geom_angle
C19 S1 C7 102.0(2)
C4 O2 C5 108.0(4)
C8 C3 C4 121.3(5)
C8 C3 C14 117.2(4)
C14 C3 C4 121.5(5)
O2 C4 C3 117.0(4)
C11 C4 O2 108.9(4)
C11 C4 C3 134.1(5)
O2 C5 C6 115.7(4)
C7 C5 O2 108.0(4)
C7 C5 C6 136.3(4)
C16 C6 C5 122.0(5)
C17 C6 C5 121.9(5)
C17 C6 C16 116.1(5)
C5 C7 S1 124.5(4)
C5 C7 C11 106.7(4)
C11 C7 S1 128.8(4)
C3 C8 H8 118.9
C15 C8 C3 122.3(5)
C15 C8 H8 118.9
C10 C9 C13 120.8(5)
C18 C9 C10 116.2(5)
C18 C9 C13 123.0(5)
C9 C10 H10 119.4
C9 C10 C17 121.3(5)
C17 C10 H10 119.4
C4 C11 C7 108.4(5)
C4 C11 H11 125.8
C7 C11 H11 125.8
C14 C12 H12 119.5
C20 C12 H12 119.5
C20 C12 C14 120.9(5)
C9 C13 H13A 109.5
C9 C13 H13B 109.5
C9 C13 H13C 109.5
H13A C13 H13B 109.5
H13A C13 H13C 109.5
H13B C13 H13C 109.5
C3 C14 C12 120.6(5)
C3 C14 H14 119.7
C12 C14 H14 119.7
C8 C15 H15 120.2
C8 C15 C20 119.7(6)
C20 C15 H15 120.2
C6 C16 H16 119.4
C18 C16 C6 121.3(5)
C18 C16 H16 119.4
C6 C17 C10 122.2(5)
C6 C17 H17 118.9
C10 C17 H17 118.9
C9 C18 H18 118.5
C16 C18 C9 123.0(5)
C16 C18 H18 118.5
S1 C19 H19A 109.5
S1 C19 H19B 109.5
S1 C19 H19C 109.5
H19A C19 H19B 109.5
H19A C19 H19C 109.5
H19B C19 H19C 109.5
C12 C20 C15 119.2(5)
C12 C20 H20 120.4
C15 C20 H20 120.4

loop_
_geom_bond_atom_site_label_1
_geom_bond_atom_site_label_2
_geom_bond_distance
S1 C7 1.751(4)
S1 C19 1.749(5)
O2 C4 1.374(5)
O2 C5 1.385(5)
C3 C4 1.448(6)
C3 C8 1.379(6)
C3 C14 1.379(6)
C4 C11 1.342(6)
C5 C6 1.446(6)
C5 C7 1.376(6)
C6 C16 1.380(6)
C6 C17 1.371(6)
C7 C11 1.412(6)
C8 H8 0.9300
C8 C15 1.371(6)
C9 C10 1.370(6)
C9 C13 1.514(6)
C9 C18 1.368(6)
C10 H10 0.9300
C10 C17 1.384(6)
C11 H11 0.9300
C12 H12 0.9300
C12 C14 1.387(6)
C12 C20 1.360(7)
C13 H13A 0.9600
C13 H13B 0.9600
C13 H13C 0.9600
C14 H14 0.9300
C15 H15 0.9300
C15 C20 1.373(7)
C16 H16 0.9300
C16 C18 1.365(6)
C17 H17 0.9300
C18 H18 0.9300
C19 H19A 0.9600
C19 H19B 0.9600
C19 H19C 0.9600
C20 H20 0.9300

loop_
_geom_torsion_atom_site_label_1
_geom_torsion_atom_site_label_2
_geom_torsion_atom_site_label_3
_geom_torsion_atom_site_label_4
_geom_torsion
S1 C7 C11 C4 179.8(3)
O2 C4 C11 C7 0.5(5)
O2 C5 C6 C16 14.8(6)
O2 C5 C6 C17 -165.1(4)
O2 C5 C7 S1 179.8(3)
O2 C5 C7 C11 -0.4(5)
C3 C4 C11 C7 178.6(5)
C3 C8 C15 C20 -0.6(8)
C4 O2 C5 C6 -179.1(3)
C4 O2 C5 C7 0.7(4)
C4 C3 C8 C15 -180.0(4)
C4 C3 C14 C12 179.9(5)
C5 O2 C4 C3 -179.2(3)
C5 O2 C4 C11 -0.7(5)
C5 C6 C16 C18 -179.7(5)
C5 C6 C17 C10 -179.6(4)
C5 C7 C11 C4 0.0(5)
C6 C5 C7 S1 -0.4(7)
C6 C5 C7 C11 179.4(5)
C6 C16 C18 C9 -0.8(9)
C7 C5 C6 C16 -165.0(5)
C7 C5 C6 C17 15.2(8)
C8 C3 C4 O2 -180.0(4)
C8 C3 C4 C11 2.0(8)
C8 C3 C14 C12 -1.0(7)
C8 C15 C20 C12 0.3(8)
C9 C10 C17 C6 -0.7(8)
C10 C9 C18 C16 0.7(8)
C13 C9 C10 C17 -179.5(4)
C13 C9 C18 C16 -179.8(5)
C14 C3 C4 O2 -0.9(6)
C14 C3 C4 C11 -178.9(5)
C14 C3 C8 C15 0.9(7)
C14 C12 C20 C15 -0.4(8)
C16 C6 C17 C10 0.6(8)
C17 C6 C16 C18 0.1(8)
C18 C9 C10 C17 0.0(7)
C19 S1 C7 C5 160.0(4)
C19 S1 C7 C11 -19.8(5)
C20 C12 C14 C3 0.8(8)
